data_4130686
loop_
_publ_author_name
'Touge, Taichiro'
'Nara, Hideki'
'Fujiwhara, Mitsuhiko'
'Kayaki, Yoshihito'
'Ikariya, Takao'

_publ_section_title
;
 Efficient Access to Chiral Benzhydrols via Asymmetric Transfer
 Hydrogenation of Unsymmetrical Benzophenones with Bifunctional
 Oxo-Tethered Ruthenium Catalysts.
;
_journal_issue 32
_journal_name_full 'Journal of the American Chemical Society'
_journal_page_first 10084
_journal_page_last 10087
_journal_paper_doi 10.1021/jacs.6b05738
_journal_volume 138
_journal_year 2016
_chemical_absolute_configuration 'CHOOSE rm ad rmad syn or unk'
_chemical_formula_moiety 'C20 H13 Cl N2 O6'
_chemical_formula_sum 'C20 H13 Cl N2 O6'
_chemical_formula_weight 412.79
_space_group_IT_number 4
_space_group_name_Hall 'P 2yb'
_space_group_name_H-M_alt 'P 1 21 1'
_symmetry_cell_setting monoclinic
_symmetry_Int_Tables_number 4
_symmetry_space_group_name_Hall 'P 2yb'
_symmetry_space_group_name_H-M 'P 1 21 1'
_atom_sites_solution_hydrogens geom
_atom_sites_solution_primary direct
_atom_sites_solution_secondary difmap
_cell_angle_alpha 90.0000
_cell_angle_beta 109.497(5)
_cell_angle_gamma 90.0000
_cell_formula_units_Z 4
_cell_length_a 13.373(4)
_cell_length_b 7.840(2)
_cell_length_c 18.371(6)
_cell_measurement_reflns_used 5115
_cell_measurement_temperature 93
_cell_measurement_theta_max 27.49
_cell_measurement_theta_min 3.05
_cell_volume 1815.7(9)
_computing_cell_refinement CrystalClear
_computing_data_collection 'CrystalClear (Rigaku Inc., 2008)'
_computing_data_reduction CrystalClear
_computing_molecular_graphics 'CrystalStructure 4.0'
_computing_publication_material 'CrystalStructure 4.0 (Rigaku, 2010)'
_computing_structure_refinement 'CRYSTALS (Carruthers, et al., 1999)'
_computing_structure_solution SIR97
_diffrn_ambient_temperature 93
_diffrn_detector_area_resol_mean 7.111
_diffrn_measured_fraction_theta_full 0.996
_diffrn_measured_fraction_theta_max 0.996
_diffrn_measurement_device_type 'Rigaku Saturn724'
_diffrn_measurement_method \w
_diffrn_radiation_type 'Mo K\a'
_diffrn_radiation_wavelength 0.71075
_diffrn_reflns_av_R_equivalents 0.0638
_diffrn_reflns_limit_h_max 15
_diffrn_reflns_limit_h_min -17
_diffrn_reflns_limit_k_max 8
_diffrn_reflns_limit_k_min -10
_diffrn_reflns_limit_l_max 23
_diffrn_reflns_limit_l_min -23
_diffrn_reflns_number 15140
_diffrn_reflns_theta_full 27.46
_diffrn_reflns_theta_max 27.46
_diffrn_standards_number 0
_exptl_absorpt_coefficient_mu 0.253
_exptl_absorpt_correction_T_max 0.992
_exptl_absorpt_correction_T_min 0.828
_exptl_absorpt_correction_type multi-scan
_exptl_absorpt_process_details 'REQAB (Rigaku, 1998)'
_exptl_crystal_colour colorless
_exptl_crystal_density_diffrn 1.510
_exptl_crystal_density_method 'not measured'
_exptl_crystal_description prism
_exptl_crystal_F_000 848.00
_exptl_crystal_size_max 0.200
_exptl_crystal_size_mid 0.030
_exptl_crystal_size_min 0.030
_refine_diff_density_max 0.933
_refine_diff_density_min -0.911
_refine_ls_abs_structure_details 'Flack, H. D. (1983), Acta Cryst. A39, 876-881.  3251 Friedel Pairs'
_refine_ls_abs_structure_Flack 0.09(6)
_refine_ls_extinction_method none
_refine_ls_goodness_of_fit_ref 1.010
_refine_ls_hydrogen_treatment constr
_refine_ls_number_parameters 550
_refine_ls_number_reflns 7694
_refine_ls_R_factor_gt 0.0604
_refine_ls_shift/su_max 0.000
_refine_ls_structure_factor_coef Fsqd
_refine_ls_weighting_details 'w = 1/[0.0002Fo^2^ + 1.0000\s(Fo^2^)]/(4Fo^2^)'
_refine_ls_weighting_scheme calc
_refine_ls_wR_factor_ref 0.1009
_reflns_number_gt 5302
_reflns_number_total 7694
_reflns_threshold_expression F^2^>2.0\s(F^2^)
_cod_data_source_file ja6b05738_si_003.cif
_cod_data_source_block 2-Cl-5-NO2benzhydrolv2
_cod_original_cell_volume 1815.6(9)
_cod_database_code 4130686

loop_
_symmetry_equiv_pos_site_id
_symmetry_equiv_pos_as_xyz
1 +X,+Y,+Z
2 -X,1/2+Y,-Z

loop_
_atom_site_label
_atom_site_type_symbol
_atom_site_fract_x
_atom_site_fract_y
_atom_site_fract_z
_atom_site_U_iso_or_equiv
_atom_site_adp_type
_atom_site_occupancy
_atom_site_symmetry_multiplicity
_atom_site_calc_flag
_atom_site_refinement_flags
Cl1 Cl 0.49285(8) 1.12735(13) 0.66670(6) 0.0247(3) Uani 1.0 2 d .
Cl2 Cl 0.01795(7) 1.22303(12) 0.65466(6) 0.0212(3) Uani 1.0 2 d .
O1 O 0.54158(19) 0.7760(3) 0.77133(15) 0.0180(8) Uani 1.0 2 d .
O2 O 0.3041(2) 0.5369(3) 0.40075(15) 0.0231(8) Uani 1.0 2 d .
O3 O 0.3849(2) 0.3760(3) 0.50003(15) 0.0215(8) Uani 1.0 2 d .
O4 O 0.6951(2) 0.8637(4) 0.85913(16) 0.0314(9) Uani 1.0 2 d .
O5 O 0.4709(3) 0.7257(4) 1.14279(16) 0.0372(9) Uani 1.0 2 d .
O6 O 0.3144(3) 0.7368(5) 1.05633(17) 0.0470(11) Uani 1.0 2 d .
O7 O 0.06956(19) 0.9072(3) 0.76651(14) 0.0160(7) Uani 1.0 2 d .
O8 O -0.2112(2) 0.6099(4) 0.41082(14) 0.0214(8) Uani 1.0 2 d .
O9 O -0.1191(2) 0.4567(3) 0.50927(16) 0.0227(8) Uani 1.0 2 d .
O10 O 0.2256(2) 1.0204(4) 0.83967(15) 0.0218(8) Uani 1.0 2 d .
O11 O 0.0147(3) 1.0787(5) 1.13496(17) 0.0475(11) Uani 1.0 2 d .
O12 O -0.1352(3) 0.9902(6) 1.0583(2) 0.0651(14) Uani 1.0 2 d .
N1 N 0.3605(3) 0.5168(4) 0.46883(18) 0.0177(9) Uani 1.0 2 d .
N2 N 0.4119(3) 0.7378(5) 1.07585(19) 0.0279(11) Uani 1.0 2 d .
N3 N -0.1482(3) 0.5943(4) 0.47643(18) 0.0160(9) Uani 1.0 2 d .
N4 N -0.0431(3) 1.0296(5) 1.0715(2) 0.0310(11) Uani 1.0 2 d .
C1 C 0.5945(3) 0.7783(4) 0.7136(2) 0.0146(11) Uani 1.0 2 d .
C2 C 0.5077(3) 0.7923(5) 0.6362(2) 0.0148(11) Uani 1.0 2 d .
C3 C 0.4600(3) 0.9490(5) 0.6078(3) 0.0151(10) Uani 1.0 2 d .
C4 C 0.3875(3) 0.9670(5) 0.5347(3) 0.0174(11) Uani 1.0 2 d .
C5 C 0.3561(3) 0.8266(5) 0.4868(3) 0.0156(11) Uani 1.0 2 d .
C6 C 0.3985(3) 0.6692(5) 0.5163(2) 0.0138(10) Uani 1.0 2 d .
C7 C 0.4742(3) 0.6501(5) 0.5883(2) 0.0143(10) Uani 1.0 2 d .
C8 C 0.6678(3) 0.6270(5) 0.7226(2) 0.0165(10) Uani 1.0 2 d .
C9 C 0.7501(3) 0.6359(5) 0.6920(2) 0.0199(11) Uani 1.0 2 d .
C10 C 0.8177(3) 0.5007(5) 0.6983(3) 0.0232(12) Uani 1.0 2 d .
C11 C 0.8059(3) 0.3518(5) 0.7365(3) 0.0239(12) Uani 1.0 2 d .
C12 C 0.7247(3) 0.3427(5) 0.7671(3) 0.0236(12) Uani 1.0 2 d .
C13 C 0.6554(3) 0.4782(5) 0.7597(3) 0.0205(12) Uani 1.0 2 d .
C14 C 0.6045(3) 0.8192(5) 0.8428(3) 0.0203(11) Uani 1.0 2 d .
C15 C 0.5498(3) 0.7982(5) 0.9017(3) 0.0188(11) Uani 1.0 2 d .
C16 C 0.6118(4) 0.8122(5) 0.9790(3) 0.0254(12) Uani 1.0 2 d .
C17 C 0.5666(4) 0.7913(5) 1.0364(3) 0.0275(12) Uani 1.0 2 d .
C18 C 0.4599(3) 0.7585(5) 1.0147(3) 0.0200(11) Uani 1.0 2 d .
C19 C 0.3972(3) 0.7463(6) 0.9389(3) 0.0266(12) Uani 1.0 2 d .
C20 C 0.4434(3) 0.7638(5) 0.8818(3) 0.0219(11) Uani 1.0 2 d .
C21 C 0.1137(3) 0.8766(5) 0.7049(2) 0.0137(10) Uani 1.0 2 d .
C22 C 0.0205(3) 0.8827(5) 0.6312(2) 0.0145(11) Uani 1.0 2 d .
C23 C -0.0282(3) 1.0376(5) 0.6024(3) 0.0157(10) Uani 1.0 2 d .
C24 C -0.1098(3) 1.0502(5) 0.5327(3) 0.0188(11) Uani 1.0 2 d .
C25 C -0.1486(3) 0.9052(5) 0.4904(3) 0.0158(11) Uani 1.0 2 d .
C26 C -0.1043(3) 0.7516(5) 0.5201(2) 0.0137(10) Uani 1.0 2 d .
C27 C -0.0211(3) 0.7363(5) 0.5886(2) 0.0151(10) Uani 1.0 2 d .
C28 C 0.1758(3) 0.7112(5) 0.7191(2) 0.0143(10) Uani 1.0 2 d .
C29 C 0.2528(3) 0.6848(5) 0.6850(2) 0.0172(10) Uani 1.0 2 d .
C30 C 0.3094(3) 0.5336(5) 0.6978(3) 0.0203(11) Uani 1.0 2 d .
C31 C 0.2905(3) 0.4070(5) 0.7446(2) 0.0193(11) Uani 1.0 2 d .
C32 C 0.2153(3) 0.4342(5) 0.7793(3) 0.0192(11) Uani 1.0 2 d .
C33 C 0.1572(3) 0.5850(4) 0.7665(2) 0.0161(10) Uani 1.0 2 d .
C34 C 0.1366(3) 0.9784(5) 0.8319(2) 0.0142(10) Uani 1.0 2 d .
C35 C 0.0852(3) 0.9975(5) 0.8919(2) 0.0163(11) Uani 1.0 2 d .
C36 C 0.1500(3) 1.0318(5) 0.9661(3) 0.0256(12) Uani 1.0 2 d .
C37 C 0.1092(3) 1.0446(6) 1.0260(3) 0.0282(12) Uani 1.0 2 d .
C38 C 0.0012(4) 1.0223(5) 1.0083(3) 0.0215(11) Uani 1.0 2 d .
C39 C -0.0653(4) 0.9911(6) 0.9345(3) 0.0314(13) Uani 1.0 2 d .
C40 C -0.0229(3) 0.9770(5) 0.8757(3) 0.0260(12) Uani 1.0 2 d .
H1 H 0.6377 0.8821 0.7215 0.0186 Uiso 1.0 2 calc R
H2 H 0.3595 1.0741 0.5177 0.0214 Uiso 1.0 2 calc R
H3 H 0.3087 0.8366 0.4367 0.0192 Uiso 1.0 2 calc R
H4 H 0.5029 0.5431 0.6049 0.0183 Uiso 1.0 2 calc R
H5 H 0.7594 0.7345 0.6669 0.0242 Uiso 1.0 2 calc R
H6 H 0.8720 0.5085 0.6773 0.0289 Uiso 1.0 2 calc R
H7 H 0.8518 0.2605 0.7402 0.0279 Uiso 1.0 2 calc R
H8 H 0.7170 0.2442 0.7930 0.0276 Uiso 1.0 2 calc R
H9 H 0.6004 0.4692 0.7799 0.0253 Uiso 1.0 2 calc R
H10 H 0.6839 0.8345 0.9917 0.0285 Uiso 1.0 2 calc R
H11 H 0.6077 0.8008 1.0882 0.0308 Uiso 1.0 2 calc R
H12 H 0.3249 0.7251 0.9261 0.0318 Uiso 1.0 2 calc R
H13 H 0.4028 0.7537 0.8299 0.0253 Uiso 1.0 2 calc R
H14 H 0.1617 0.9706 0.7044 0.0169 Uiso 1.0 2 calc R
H15 H -0.1384 1.1564 0.5146 0.0244 Uiso 1.0 2 calc R
H16 H -0.2029 0.9104 0.4430 0.0180 Uiso 1.0 2 calc R
H17 H 0.0075 0.6298 0.6061 0.0191 Uiso 1.0 2 calc R
H18 H 0.2666 0.7678 0.6534 0.0200 Uiso 1.0 2 calc R
H19 H 0.3603 0.5155 0.6744 0.0241 Uiso 1.0 2 calc R
H20 H 0.3287 0.3056 0.7526 0.0217 Uiso 1.0 2 calc R
H21 H 0.2031 0.3517 0.8117 0.0225 Uiso 1.0 2 calc R
H22 H 0.1054 0.6012 0.7893 0.0192 Uiso 1.0 2 calc R
H23 H 0.2223 1.0468 0.9758 0.0309 Uiso 1.0 2 calc R
H24 H 0.1525 1.0672 1.0763 0.0329 Uiso 1.0 2 calc R
H25 H -0.1379 0.9782 0.9244 0.0373 Uiso 1.0 2 calc R
H26 H -0.0668 0.9579 0.8252 0.0298 Uiso 1.0 2 calc R

loop_
_atom_site_aniso_label
_atom_site_aniso_U_11
_atom_site_aniso_U_22
_atom_site_aniso_U_33
_atom_site_aniso_U_12
_atom_site_aniso_U_13
_atom_site_aniso_U_23
Cl1 0.0265(6) 0.0198(5) 0.0254(6) 0.0003(5) 0.0053(5) -0.0086(5)
Cl2 0.0243(5) 0.0158(5) 0.0226(6) -0.0001(5) 0.0067(5) -0.0047(5)
O1 0.0190(14) 0.0205(15) 0.0155(15) -0.0016(11) 0.0069(12) -0.0029(11)
O2 0.0261(16) 0.0265(15) 0.0139(15) -0.0000(13) 0.0027(13) -0.0037(12)
O3 0.0260(16) 0.0147(15) 0.0241(17) 0.0014(13) 0.0088(14) 0.0005(13)
O4 0.0191(16) 0.0523(19) 0.0214(17) -0.0121(15) 0.0048(14) -0.0106(15)
O5 0.047(2) 0.0517(19) 0.0143(16) 0.0045(18) 0.0119(16) 0.0019(15)
O6 0.037(2) 0.078(3) 0.031(2) 0.017(2) 0.0172(17) 0.0125(19)
O7 0.0197(14) 0.0196(14) 0.0115(14) -0.0007(12) 0.0091(12) -0.0030(11)
O8 0.0231(15) 0.0248(14) 0.0140(14) -0.0022(13) 0.0029(13) -0.0010(13)
O9 0.0235(16) 0.0164(15) 0.0249(18) -0.0001(13) 0.0037(14) 0.0037(13)
O10 0.0203(15) 0.0242(14) 0.0194(16) -0.0048(13) 0.0047(13) -0.0017(12)
O11 0.038(2) 0.087(3) 0.0179(18) 0.0009(18) 0.0098(16) -0.0147(18)
O12 0.036(3) 0.135(4) 0.033(3) -0.035(3) 0.0228(19) -0.034(3)
N1 0.0171(18) 0.0231(19) 0.0143(18) -0.0003(15) 0.0070(16) -0.0003(15)
N2 0.039(3) 0.0280(19) 0.017(2) 0.0061(19) 0.0099(18) 0.0004(17)
N3 0.0140(17) 0.0214(19) 0.0136(17) 0.0017(14) 0.0059(14) 0.0010(15)
N4 0.031(3) 0.050(3) 0.015(2) 0.0038(19) 0.0125(19) -0.0053(18)
C1 0.020(2) 0.013(2) 0.014(2) -0.0017(16) 0.0095(17) -0.0018(15)
C2 0.0129(19) 0.022(3) 0.013(2) -0.0015(16) 0.0084(17) 0.0004(16)
C3 0.0151(19) 0.015(2) 0.019(3) -0.0028(16) 0.0099(18) -0.0048(16)
C4 0.017(2) 0.017(3) 0.019(3) 0.0018(17) 0.0080(18) 0.0022(17)
C5 0.015(2) 0.020(3) 0.014(3) 0.0041(16) 0.0068(18) 0.0027(17)
C6 0.016(2) 0.015(2) 0.013(2) -0.0047(15) 0.0082(17) -0.0036(15)
C7 0.0152(19) 0.015(2) 0.016(2) -0.0020(16) 0.0095(17) 0.0028(16)
C8 0.0153(19) 0.020(2) 0.012(2) -0.0014(17) 0.0023(16) -0.0036(17)
C9 0.020(2) 0.024(3) 0.016(2) -0.0003(19) 0.0072(17) 0.0030(18)
C10 0.020(3) 0.032(3) 0.020(3) 0.0043(18) 0.0106(19) 0.0043(19)
C11 0.025(3) 0.023(3) 0.023(3) 0.0060(19) 0.006(2) -0.0039(19)
C12 0.028(3) 0.020(2) 0.021(3) -0.0013(18) 0.005(2) 0.0012(18)
C13 0.023(3) 0.024(3) 0.017(3) -0.0002(18) 0.0095(19) 0.0007(17)
C14 0.017(2) 0.023(3) 0.013(3) 0.0019(17) -0.0043(18) -0.0042(17)
C15 0.018(2) 0.020(3) 0.017(3) 0.0037(17) 0.0051(19) -0.0037(17)
C16 0.020(3) 0.037(3) 0.014(3) -0.0017(19) -0.0010(19) -0.0059(19)
C17 0.030(3) 0.040(3) 0.008(2) 0.002(2) -0.001(2) -0.0020(18)
C18 0.028(3) 0.017(2) 0.019(3) 0.0032(18) 0.0135(19) 0.0020(17)
C19 0.021(3) 0.042(3) 0.017(3) 0.006(2) 0.0061(19) 0.003(2)
C20 0.023(3) 0.034(3) 0.007(2) 0.0004(19) 0.0018(18) -0.0031(17)
C21 0.017(2) 0.015(2) 0.011(2) -0.0032(16) 0.0065(17) -0.0017(16)
C22 0.0140(19) 0.016(2) 0.016(3) -0.0006(16) 0.0085(17) 0.0031(16)
C23 0.020(2) 0.0130(19) 0.019(3) -0.0014(17) 0.0129(18) -0.0019(17)
C24 0.020(2) 0.020(3) 0.020(3) 0.0069(18) 0.0120(19) 0.0033(17)
C25 0.0094(19) 0.025(3) 0.011(2) 0.0015(17) 0.0008(17) 0.0047(17)
C26 0.020(2) 0.013(2) 0.014(2) -0.0043(17) 0.0126(17) -0.0037(16)
C27 0.0196(19) 0.0126(19) 0.016(2) 0.0040(17) 0.0092(17) 0.0046(17)
C28 0.0123(18) 0.016(2) 0.0122(19) 0.0001(16) 0.0006(16) -0.0022(16)
C29 0.019(2) 0.019(3) 0.013(2) -0.0025(16) 0.0034(17) 0.0044(16)
C30 0.015(2) 0.029(3) 0.017(3) -0.0018(18) 0.0045(17) -0.0053(18)
C31 0.021(3) 0.018(2) 0.016(3) 0.0017(17) 0.0014(18) -0.0036(17)
C32 0.027(3) 0.014(2) 0.015(3) -0.0043(17) 0.0056(19) 0.0022(16)
C33 0.018(2) 0.018(3) 0.012(2) -0.0043(16) 0.0053(17) -0.0017(16)
C34 0.020(2) 0.013(2) 0.006(2) 0.0014(16) -0.0010(17) -0.0024(15)
C35 0.020(2) 0.017(2) 0.012(2) 0.0008(16) 0.0055(18) 0.0023(16)
C36 0.016(2) 0.039(3) 0.022(3) 0.0016(19) 0.0076(19) -0.005(2)
C37 0.025(3) 0.045(3) 0.013(3) 0.003(2) 0.003(2) -0.006(2)
C38 0.028(3) 0.028(3) 0.016(3) 0.0058(19) 0.017(2) -0.0026(18)
C39 0.026(3) 0.048(3) 0.019(3) -0.001(2) 0.006(2) -0.006(3)
C40 0.023(3) 0.040(3) 0.012(3) -0.007(2) 0.0017(19) -0.0102(19)

loop_
_atom_type_symbol
_atom_type_description
_atom_type_scat_dispersion_real
_atom_type_scat_dispersion_imag
_atom_type_scat_source
C C 0.0033 0.0016
;
International Tables for Crystallography
(1992, Vol. C, Tables 4.2.6.8 and 6.1.1.4)
;
H H 0.0000 0.0000
;
International Tables for Crystallography
(1992, Vol. C, Table 6.1.1.4)
;
Cl Cl 0.1484 0.1585
;
International Tables for Crystallography
(1992, Vol. C, Tables 4.2.6.8 and 6.1.1.4)
;
N N 0.0061 0.0033
;
International Tables for Crystallography
(1992, Vol. C, Tables 4.2.6.8 and 6.1.1.4)
;
O O 0.0106 0.0060
;
International Tables for Crystallography
(1992, Vol. C, Tables 4.2.6.8 and 6.1.1.4)
;

loop_
_geom_angle_atom_site_label_1
_geom_angle_atom_site_label_2
_geom_angle_atom_site_label_3
_geom_angle
_geom_angle_publ_flag
C1 O1 C14 114.2(3) yes
C21 O7 C34 115.8(3) yes
O2 N1 O3 124.1(3) yes
O2 N1 C6 118.1(3) yes
O3 N1 C6 117.8(3) yes
O5 N2 O6 123.9(4) yes
O5 N2 C18 118.3(4) yes
O6 N2 C18 117.8(3) yes
O8 N3 O9 124.7(3) yes
O8 N3 C26 117.9(3) yes
O9 N3 C26 117.4(3) yes
O11 N4 O12 123.0(5) yes
O11 N4 C38 118.1(4) yes
O12 N4 C38 118.8(4) yes
O1 C1 C2 106.2(3) yes
O1 C1 C8 111.4(3) yes
C2 C1 C8 115.3(3) yes
C1 C2 C3 121.7(3) yes
C1 C2 C7 121.2(3) yes
C3 C2 C7 117.1(3) yes
Cl1 C3 C2 119.1(3) yes
Cl1 C3 C4 118.4(3) yes
C2 C3 C4 122.5(4) yes
C3 C4 C5 120.3(4) yes
C4 C5 C6 117.4(3) yes
N1 C6 C5 118.5(3) yes
N1 C6 C7 118.6(3) yes
C5 C6 C7 122.9(4) yes
C2 C7 C6 119.6(3) yes
C1 C8 C9 119.1(4) yes
C1 C8 C13 122.2(4) yes
C9 C8 C13 118.7(4) yes
C8 C9 C10 120.9(4) yes
C9 C10 C11 120.4(5) yes
C10 C11 C12 118.9(4) yes
C11 C12 C13 120.8(4) yes
C8 C13 C12 120.4(5) yes
O1 C14 O4 124.6(5) yes
O1 C14 C15 112.3(4) yes
O4 C14 C15 123.1(4) yes
C14 C15 C16 117.3(4) yes
C14 C15 C20 122.6(4) yes
C16 C15 C20 120.0(5) yes
C15 C16 C17 120.3(4) yes
C16 C17 C18 118.4(4) yes
N2 C18 C17 118.3(4) yes
N2 C18 C19 119.4(4) yes
C17 C18 C19 122.3(5) yes
C18 C19 C20 118.9(4) yes
C15 C20 C19 120.0(4) yes
O7 C21 C22 105.4(3) yes
O7 C21 C28 110.3(3) yes
C22 C21 C28 115.1(3) yes
C21 C22 C23 120.7(3) yes
C21 C22 C27 122.3(3) yes
C23 C22 C27 117.0(3) yes
Cl2 C23 C22 118.9(3) yes
Cl2 C23 C24 118.5(3) yes
C22 C23 C24 122.6(4) yes
C23 C24 C25 119.8(4) yes
C24 C25 C26 118.0(3) yes
N3 C26 C25 118.4(3) yes
N3 C26 C27 118.4(3) yes
C25 C26 C27 123.3(4) yes
C22 C27 C26 119.3(4) yes
C21 C28 C29 119.7(4) yes
C21 C28 C33 120.9(4) yes
C29 C28 C33 119.3(4) yes
C28 C29 C30 119.8(4) yes
C29 C30 C31 121.0(4) yes
C30 C31 C32 119.2(4) yes
C31 C32 C33 120.5(4) yes
C28 C33 C32 120.2(4) yes
O7 C34 O10 123.8(4) yes
O7 C34 C35 111.5(4) yes
O10 C34 C35 124.8(3) yes
C34 C35 C36 117.4(4) yes
C34 C35 C40 122.4(4) yes
C36 C35 C40 120.2(5) yes
C35 C36 C37 121.1(4) yes
C36 C37 C38 117.5(4) yes
N4 C38 C37 118.3(4) yes
N4 C38 C39 119.2(4) yes
C37 C38 C39 122.6(5) yes
C38 C39 C40 119.1(4) yes
C35 C40 C39 119.6(4) yes
O1 C1 H1 107.957 no
C2 C1 H1 107.981 no
C8 C1 H1 107.856 no
C3 C4 H2 119.644 no
C5 C4 H2 120.067 no
C4 C5 H3 121.626 no
C6 C5 H3 120.942 no
C2 C7 H4 120.242 no
C6 C7 H4 120.108 no
C8 C9 H5 119.750 no
C10 C9 H5 119.366 no
C9 C10 H6 119.815 no
C11 C10 H6 119.790 no
C10 C11 H7 119.837 no
C12 C11 H7 121.273 no
C11 C12 H8 119.122 no
C13 C12 H8 120.116 no
C8 C13 H9 119.971 no
C12 C13 H9 119.646 no
C15 C16 H10 119.201 no
C17 C16 H10 120.537 no
C16 C17 H11 120.610 no
C18 C17 H11 121.027 no
C18 C19 H12 120.213 no
C20 C19 H12 120.833 no
C15 C20 H13 119.350 no
C19 C20 H13 120.634 no
O7 C21 H14 108.672 no
C22 C21 H14 108.417 no
C28 C21 H14 108.767 no
C23 C24 H15 119.957 no
C25 C24 H15 120.282 no
C24 C25 H16 121.464 no
C26 C25 H16 120.570 no
C22 C27 H17 120.231 no
C26 C27 H17 120.434 no
C28 C29 H18 120.650 no
C30 C29 H18 119.596 no
C29 C30 H19 119.652 no
C31 C30 H19 119.314 no
C30 C31 H20 120.322 no
C32 C31 H20 120.505 no
C31 C32 H21 120.046 no
C33 C32 H21 119.457 no
C28 C33 H22 119.910 no
C32 C33 H22 119.899 no
C35 C36 H23 119.029 no
C37 C36 H23 119.867 no
C36 C37 H24 121.542 no
C38 C37 H24 121.002 no
C38 C39 H25 120.468 no
C40 C39 H25 120.463 no
C35 C40 H26 119.899 no
C39 C40 H26 120.467 no

loop_
_geom_bond_atom_site_label_1
_geom_bond_atom_site_label_2
_geom_bond_distance
_geom_bond_publ_flag
Cl1 C3 1.732(4) yes
Cl2 C23 1.738(4) yes
O1 C1 1.459(6) yes
O1 C14 1.345(5) yes
O2 N1 1.236(4) yes
O3 N1 1.237(4) yes
O4 C14 1.200(5) yes
O5 N2 1.223(4) yes
O6 N2 1.231(5) yes
O7 C21 1.460(6) yes
O7 C34 1.356(4) yes
O8 N3 1.224(4) yes
O9 N3 1.234(4) yes
O10 C34 1.197(5) yes
O11 N4 1.226(5) yes
O12 N4 1.213(6) yes
N1 C6 1.466(5) yes
N2 C18 1.478(7) yes
N3 C26 1.481(5) yes
N4 C38 1.471(7) yes
C1 C2 1.510(5) yes
C1 C8 1.512(5) yes
C2 C3 1.402(5) yes
C2 C7 1.398(5) yes
C3 C4 1.376(5) yes
C4 C5 1.384(5) yes
C5 C6 1.390(5) yes
C6 C7 1.381(5) yes
C8 C9 1.395(6) yes
C8 C13 1.389(6) yes
C9 C10 1.373(6) yes
C10 C11 1.398(6) yes
C11 C12 1.382(7) yes
C12 C13 1.387(6) yes
C14 C15 1.504(7) yes
C15 C16 1.389(5) yes
C15 C20 1.372(6) yes
C16 C17 1.390(7) yes
C17 C18 1.371(6) yes
C18 C19 1.368(5) yes
C19 C20 1.392(7) yes
C21 C22 1.503(5) yes
C21 C28 1.515(5) yes
C22 C23 1.396(5) yes
C22 C27 1.396(5) yes
C23 C24 1.381(5) yes
C24 C25 1.377(5) yes
C25 C26 1.373(5) yes
C26 C27 1.379(5) yes
C28 C29 1.389(6) yes
C28 C33 1.394(6) yes
C29 C30 1.384(6) yes
C30 C31 1.390(6) yes
C31 C32 1.375(7) yes
C32 C33 1.391(5) yes
C34 C35 1.489(7) yes
C35 C36 1.375(5) yes
C35 C40 1.385(6) yes
C36 C37 1.386(7) yes
C37 C38 1.380(6) yes
C38 C39 1.372(6) yes
C39 C40 1.382(7) yes
C1 H1 0.980 no
C4 H2 0.930 no
C5 H3 0.930 no
C7 H4 0.930 no
C9 H5 0.930 no
C10 H6 0.930 no
C11 H7 0.930 no
C12 H8 0.930 no
C13 H9 0.930 no
C16 H10 0.930 no
C17 H11 0.930 no
C19 H12 0.930 no
C20 H13 0.930 no
C21 H14 0.980 no
C24 H15 0.930 no
C25 H16 0.930 no
C27 H17 0.930 no
C29 H18 0.930 no
C30 H19 0.930 no
C31 H20 0.930 no
C32 H21 0.930 no
C33 H22 0.930 no
C36 H23 0.930 no
C37 H24 0.930 no
C39 H25 0.930 no
C40 H26 0.930 no

loop_
_geom_contact_atom_site_label_1
_geom_contact_atom_site_label_2
_geom_contact_distance
_geom_contact_publ_flag
_geom_contact_site_symmetry_2
Cl1 O1 3.297(3) no .
Cl1 C1 3.049(4) no .
Cl2 O7 3.144(3) no .
Cl2 C21 3.013(4) no .
O1 C3 3.141(5) no .
O1 C7 3.326(5) no .
O1 C13 2.833(5) no .
O1 C20 2.761(6) no .
O2 C5 2.722(5) no .
O2 C7 3.550(4) no .
O3 C5 3.553(5) no .
O3 C7 2.717(5) no .
O4 C1 2.647(5) no .
O4 C8 3.042(5) no .
O4 C13 3.479(5) no .
O4 C16 2.809(6) no .
O5 C17 2.719(6) no .
O5 C19 3.544(5) no .
O6 C17 3.537(6) no .
O6 C19 2.734(6) no .
O7 C23 3.035(5) no .
O7 C27 3.362(5) no .
O7 C33 2.785(4) no .
O7 C36 3.595(5) no .
O7 C40 2.740(6) no .
O8 C25 2.717(5) no .
O8 C27 3.545(4) no .
O9 C25 3.543(5) no .
O9 C27 2.715(5) no .
O10 C21 2.677(4) no .
O10 C28 3.199(5) no .
O10 C36 2.827(6) no .
O11 C37 2.713(6) no .
O11 C39 3.542(6) no .
O12 C37 3.536(7) no .
O12 C39 2.732(7) no .
C2 C5 2.828(5) no .
C2 C9 3.293(6) no .
C2 C13 3.482(5) no .
C2 C14 3.585(6) no .
C3 C6 2.719(5) no .
C4 C7 2.779(5) no .
C7 C8 2.926(5) no .
C7 C9 3.545(5) no .
C7 C13 3.536(5) no .
C8 C11 2.796(6) no .
C8 C14 3.018(6) no .
C9 C12 2.760(6) no .
C10 C13 2.767(7) no .
C13 C14 3.260(6) no .
C15 C18 2.741(7) no .
C16 C19 2.764(6) no .
C17 C20 2.776(6) no .
C22 C25 2.816(5) no .
C22 C29 3.313(5) no .
C22 C33 3.455(5) no .
C22 C34 3.570(5) no .
C23 C26 2.706(5) no .
C24 C27 2.775(6) no .
C27 C28 2.917(5) no .
C27 C29 3.518(5) no .
C27 C33 3.546(5) no .
C28 C31 2.790(5) no .
C28 C34 3.111(6) no .
C29 C32 2.774(6) no .
C30 C33 2.759(7) no .
C33 C34 3.354(5) no .
C35 C38 2.733(7) no .
C36 C39 2.759(7) no .
C37 C40 2.788(6) no .
Cl1 O2 3.414(4) no 2_656
Cl1 O3 3.508(3) no 1_565
Cl1 O5 3.456(4) no 2_657
Cl1 O8 3.557(3) no 2_556
Cl1 C12 3.471(4) no 1_565
Cl1 C13 3.568(4) no 1_565
Cl2 O8 3.314(4) no 2_556
Cl2 O9 3.253(3) no 1_565
Cl2 N3 3.557(4) no 2_556
Cl2 C32 3.304(4) no 1_565
O1 C30 3.504(5) no .
O2 Cl1 3.414(4) no 2_646
O2 C1 3.501(5) no 2_646
O2 C2 3.407(5) no 2_646
O2 C3 3.283(5) no 2_646
O2 C9 3.533(5) no 2_646
O2 C11 3.484(5) no 2_656
O2 C24 3.221(6) no 2_546
O2 C25 3.487(6) no 2_546
O3 Cl1 3.508(3) no 1_545
O3 C2 3.340(6) no 2_646
O3 C3 3.361(6) no 2_646
O3 C4 3.267(5) no 1_545
O3 C4 3.389(6) no 2_646
O3 C5 3.412(5) no 2_646
O3 C6 3.419(5) no 2_646
O3 C7 3.372(5) no 2_646
O3 C25 3.230(5) no 2_546
O4 O5 3.596(5) no 2_657
O4 O6 3.334(5) no 2_657
O4 C39 3.196(5) no 1_655
O5 Cl1 3.456(4) no 2_647
O5 O4 3.596(5) no 2_647
O5 C13 3.463(6) no 2_657
O5 C14 3.379(5) no 2_647
O5 C15 3.439(5) no 2_647
O5 C31 3.475(5) no 2_657
O6 O4 3.334(5) no 2_647
O6 O12 3.248(5) no 2_547
O6 C12 3.552(6) no 2_657
O6 C16 3.592(6) no 2_647
O6 C36 3.241(5) no .
O6 C37 3.556(6) no .
O7 O11 3.541(5) no 2_547
O8 Cl1 3.557(3) no 2_546
O8 Cl2 3.314(4) no 2_546
O8 C3 3.467(5) no 2_546
O8 C4 3.064(6) no 2_546
O8 C21 3.378(5) no 2_546
O8 C22 3.403(5) no 2_546
O8 C23 3.339(6) no 2_546
O8 C31 3.561(5) no 2_556
O9 Cl2 3.253(3) no 1_545
O9 C4 3.407(5) no 2_546
O9 C5 3.354(5) no 2_546
O9 C22 3.317(6) no 2_546
O9 C23 3.345(6) no 2_546
O9 C24 3.213(5) no 1_545
O9 C24 3.476(6) no 2_546
O9 C26 3.588(5) no 2_546
O9 C27 3.460(6) no 2_546
O10 C19 3.227(5) no .
O10 C20 3.410(5) no .
O10 C32 3.416(5) no 1_565
O11 O7 3.541(5) no 2_557
O11 C10 3.194(5) no 2_657
O11 C11 3.274(5) no 2_657
O11 C33 3.367(6) no 2_557
O11 C35 3.516(5) no 2_557
O11 C40 3.133(6) no 2_557
O12 O6 3.248(5) no 2_557
O12 C16 3.497(6) no 1_455
O12 C32 3.517(7) no 2_557
O12 C33 3.409(6) no 2_557
N1 C2 3.492(6) no 2_646
N1 C3 3.207(6) no 2_646
N1 C4 3.416(6) no 2_646
N1 C24 3.352(6) no 2_546
N1 C25 3.281(6) no 2_546
N2 C15 3.489(5) no 2_647
N2 C16 3.469(6) no 2_647
N3 Cl2 3.557(4) no 2_546
N3 C4 3.292(6) no 2_546
N3 C22 3.439(6) no 2_546
N3 C23 3.185(6) no 2_546
N3 C24 3.528(6) no 2_546
C1 O2 3.501(5) no 2_656
C2 O2 3.407(5) no 2_656
C2 O3 3.340(6) no 2_656
C2 N1 3.492(6) no 2_656
C3 O2 3.283(5) no 2_656
C3 O3 3.361(6) no 2_656
C3 O8 3.467(5) no 2_556
C3 N1 3.207(6) no 2_656
C4 O3 3.267(5) no 1_565
C4 O3 3.389(6) no 2_656
C4 O8 3.064(6) no 2_556
C4 O9 3.407(5) no 2_556
C4 N1 3.416(6) no 2_656
C4 N3 3.292(6) no 2_556
C5 O3 3.412(5) no 2_656
C5 O9 3.354(5) no 2_556
C6 O3 3.419(5) no 2_656
C7 O3 3.372(5) no 2_656
C7 C30 3.563(7) no .
C9 O2 3.533(5) no 2_656
C10 O11 3.194(5) no 2_647
C11 O2 3.484(5) no 2_646
C11 O11 3.274(5) no 2_647
C12 Cl1 3.471(4) no 1_545
C12 O6 3.552(6) no 2_647
C13 Cl1 3.568(4) no 1_545
C13 O5 3.463(6) no 2_647
C14 O5 3.379(5) no 2_657
C15 O5 3.439(5) no 2_657
C15 N2 3.489(5) no 2_657
C16 O6 3.592(6) no 2_657
C16 O12 3.497(6) no 1_655
C16 N2 3.469(6) no 2_657
C19 O10 3.227(5) no .
C20 O10 3.410(5) no .
C21 O8 3.378(5) no 2_556
C22 O8 3.403(5) no 2_556
C22 O9 3.317(6) no 2_556
C22 N3 3.439(6) no 2_556
C23 O8 3.339(6) no 2_556
C23 O9 3.345(6) no 2_556
C23 N3 3.185(6) no 2_556
C24 O2 3.221(6) no 2_556
C24 O9 3.213(5) no 1_565
C24 O9 3.476(6) no 2_556
C24 N1 3.352(6) no 2_556
C24 N3 3.528(6) no 2_556
C24 C27 3.572(6) no 2_556
C25 O2 3.487(6) no 2_556
C25 O3 3.230(5) no 2_556
C25 N1 3.281(6) no 2_556
C25 C30 3.554(5) no 2_556
C26 O9 3.588(5) no 2_556
C27 O9 3.460(6) no 2_556
C27 C24 3.572(6) no 2_546
C30 O1 3.504(5) no .
C30 C7 3.563(7) no .
C30 C25 3.554(5) no 2_546
C31 O5 3.475(5) no 2_647
C31 O8 3.561(5) no 2_546
C32 Cl2 3.304(4) no 1_545
C32 O10 3.416(5) no 1_545
C32 O12 3.517(7) no 2_547
C33 O11 3.367(6) no 2_547
C33 O12 3.409(6) no 2_547
C35 O11 3.516(5) no 2_547
C36 O6 3.241(5) no .
C37 O6 3.556(6) no .
C39 O4 3.196(5) no 1_455
C40 O11 3.133(6) no 2_547
Cl1 H1 2.6762 no .
Cl1 H2 2.7552 no .
Cl2 H14 2.6972 no .
Cl2 H15 2.7703 no .
O1 H4 3.4491 no .
O1 H9 2.5187 no .
O1 H13 2.4427 no .
O2 H3 2.4359 no .
O3 H4 2.4263 no .
O4 H1 2.3891 no .
O4 H9 3.4723 no .
O4 H10 2.5008 no .
O5 H11 2.4339 no .
O6 H12 2.4444 no .
O7 H17 3.5318 no .
O7 H22 2.4546 no .
O7 H26 2.4401 no .
O8 H16 2.4227 no .
O9 H17 2.4206 no .
O10 H14 2.3757 no .
O10 H23 2.5248 no .
O11 H24 2.4274 no .
O12 H25 2.4513 no .
N1 H3 2.6147 no .
N1 H4 2.5957 no .
N2 H11 2.5994 no .
N2 H12 2.6066 no .
N3 H16 2.5985 no .
N3 H17 2.6026 no .
N4 H24 2.6045 no .
N4 H25 2.6058 no .
C1 H4 2.6945 no .
C1 H5 2.6422 no .
C1 H9 2.7016 no .
C2 H2 3.2659 no .
C2 H5 3.2536 no .
C2 H9 3.5695 no .
C3 H1 2.6402 no .
C3 H3 3.2409 no .
C3 H4 3.2371 no .
C5 H4 3.2641 no .
C6 H2 3.2180 no .
C7 H1 3.2409 no .
C7 H3 3.2676 no .
C8 H4 2.6064 no .
C8 H6 3.2446 no .
C8 H8 3.2468 no .
C9 H1 2.6116 no .
C9 H4 3.2392 no .
C9 H7 3.2391 no .
C9 H9 3.2379 no .
C10 H8 3.2319 no .
C11 H5 3.2399 no .
C11 H9 3.2409 no .
C12 H6 3.2336 no .
C13 H1 3.2347 no .
C13 H4 2.9392 no .
C13 H5 3.2357 no .
C13 H7 3.2514 no .
C14 H1 2.4636 no .
C14 H9 2.9702 no .
C14 H10 2.5862 no .
C14 H13 2.6775 no .
C15 H11 3.2510 no .
C15 H12 3.2365 no .
C16 H13 3.2273 no .
C17 H12 3.2326 no .
C18 H10 3.2169 no .
C18 H13 3.2217 no .
C19 H11 3.2370 no .
C20 H10 3.2241 no .
C21 H17 2.7085 no .
C21 H18 2.6640 no .
C21 H22 2.6820 no .
C22 H15 3.2665 no .
C22 H18 3.3032 no .
C22 H22 3.5208 no .
C23 H14 2.6569 no .
C23 H16 3.2342 no .
C23 H17 3.2297 no .
C25 H17 3.2517 no .
C26 H15 3.2029 no .
C27 H14 3.2253 no .
C27 H16 3.2532 no .
C28 H17 2.5822 no .
C28 H19 3.2360 no .
C28 H21 3.2490 no .
C29 H14 2.6301 no .
C29 H17 3.1421 no .
C29 H20 3.2520 no .
C29 H22 3.2417 no .
C30 H21 3.2275 no .
C31 H18 3.2483 no .
C31 H22 3.2369 no .
C32 H19 3.2210 no .
C33 H14 3.2394 no .
C33 H17 2.9799 no .
C33 H18 3.2468 no .
C33 H20 3.2430 no .
C34 H14 2.4762 no .
C34 H22 3.0511 no .
C34 H23 2.5629 no .
C34 H26 2.6853 no .
C35 H24 3.2482 no .
C35 H25 3.2350 no .
C36 H26 3.2295 no .
C37 H25 3.2486 no .
C38 H23 3.2101 no .
C38 H26 3.2181 no .
C39 H24 3.2507 no .
C40 H23 3.2259 no .
H1 H4 3.5109 no .
H1 H5 2.4665 no .
H1 H9 3.4979 no .
H2 H3 2.3378 no .
H4 H5 3.5654 no .
H4 H9 3.0948 no .
H5 H6 2.2912 no .
H6 H7 2.3227 no .
H7 H8 2.3173 no .
H8 H9 2.3137 no .
H10 H11 2.3361 no .
H12 H13 2.3428 no .
H14 H17 3.4882 no .
H14 H18 2.4996 no .
H14 H22 3.4890 no .
H15 H16 2.3313 no .
H17 H18 3.4531 no .
H17 H22 3.1869 no .
H18 H19 2.3033 no .
H19 H20 2.3149 no .
H20 H21 2.3130 no .
H21 H22 2.3119 no .
H23 H24 2.3356 no .
H25 H26 2.3255 no .
Cl1 H4 3.4688 no 1_565
Cl1 H8 3.2502 no 1_565
Cl1 H9 3.4032 no 1_565
Cl1 H19 3.5485 no 1_565
Cl1 H20 3.4018 no 1_565
Cl2 H6 3.0881 no 1_465
Cl2 H7 3.1345 no 1_465
Cl2 H17 3.3020 no 1_565
Cl2 H21 3.2722 no 1_565
O1 H18 3.5916 no .
O1 H19 3.2154 no .
O2 H1 2.8786 no 2_646
O2 H5 2.6792 no 2_646
O2 H7 3.2437 no 2_656
O2 H15 3.2421 no 2_546
O3 H2 2.4279 no 1_545
O3 H5 3.2254 no 2_646
O3 H16 2.9655 no 2_546
O3 H19 3.5022 no .
O4 H8 3.2707 no 1_565
O4 H24 3.0570 no 2_647
O4 H25 2.3329 no 1_655
O4 H26 3.5212 no 1_655
O5 H8 3.1155 no 2_657
O5 H9 2.7339 no 2_657
O5 H20 2.7981 no 2_657
O6 H8 2.9362 no 2_657
O6 H9 3.3737 no 2_657
O6 H10 3.2774 no 2_647
O6 H23 2.8976 no .
O6 H24 3.4731 no .
O6 H25 3.2196 no 2_547
O8 H2 2.7352 no 2_546
O8 H14 2.6534 no 2_546
O8 H18 2.9241 no 2_546
O8 H20 3.2694 no 2_556
O9 H2 3.2202 no 2_546
O9 H3 3.1592 no 2_546
O9 H6 3.1557 no 1_455
O9 H15 2.3739 no 1_545
O9 H18 3.3290 no 2_546
O10 H11 3.0958 no 2_657
O10 H12 2.8702 no .
O10 H13 3.2095 no .
O10 H20 3.3060 no 1_565
O10 H21 2.6451 no 1_565
O11 H6 3.3171 no 2_657
O11 H7 3.4554 no 2_657
O11 H22 2.4569 no 2_557
O11 H26 3.0855 no 2_557
O12 H10 2.6199 no 1_455
O12 H12 3.2239 no 2_557
O12 H21 3.0245 no 2_557
O12 H22 2.8292 no 2_557
N1 H2 3.5861 no 1_545
N1 H5 3.3187 no 2_646
N1 H15 3.2732 no 2_546
N1 H16 3.1689 no 2_546
N2 H8 3.3990 no 2_657
N2 H9 3.2602 no 2_657
N2 H10 3.4815 no 2_647
N2 H23 3.5444 no .
N3 H2 2.8684 no 2_546
N3 H14 3.4064 no 2_546
N3 H15 3.4978 no 1_545
N3 H18 3.4971 no 2_546
N4 H22 2.9948 no 2_557
C2 H18 3.3487 no .
C2 H19 3.1643 no .
C3 H18 3.2950 no .
C4 H4 3.4053 no 2_656
C4 H18 3.4865 no .
C5 H4 3.3752 no 2_656
C5 H15 3.1957 no 2_546
C6 H2 3.5722 no 2_646
C6 H15 3.3342 no 2_546
C6 H16 3.5822 no 2_546
C6 H19 3.3378 no .
C7 H2 3.4617 no 2_646
C7 H18 3.4928 no .
C7 H19 2.7453 no .
C9 H3 3.2373 no 2_646
C10 H3 2.8050 no 2_646
C11 H3 3.0388 no 2_646
C12 H24 3.3036 no 2_647
C13 H24 3.3150 no 2_647
C14 H25 3.4964 no 1_655
C16 H23 2.9525 no 2_647
C17 H21 3.4287 no 2_657
C17 H23 3.4821 no 2_647
C19 H11 3.5254 no 2_647
C19 H23 3.5408 no .
C24 H17 3.3307 no 2_556
C25 H17 3.4695 no 2_556
C25 H19 3.4932 no 2_556
C26 H2 3.5340 no 2_546
C26 H6 3.5626 no 1_455
C26 H15 3.5877 no 2_546
C27 H6 3.0749 no 1_455
C27 H15 3.3504 no 2_546
C28 H13 3.0563 no .
C29 H13 2.7995 no .
C29 H15 3.4764 no 2_546
C29 H16 3.0909 no 2_546
C30 H4 3.5448 no .
C30 H13 2.8983 no .
C30 H16 2.6822 no 2_546
C31 H11 3.0310 no 2_647
C31 H13 3.2443 no .
C31 H16 3.2488 no 2_546
C32 H11 2.9623 no 2_647
C32 H12 3.4620 no .
C32 H13 3.4450 no .
C33 H12 3.2318 no .
C33 H13 3.3673 no .
C34 H12 3.2205 no .
C34 H21 3.1171 no 1_565
C36 H10 3.1646 no 2_657
C36 H12 3.5975 no .
C37 H25 3.5073 no 2_557
C39 H24 3.5052 no 2_547
C40 H7 3.3408 no 1_465
H1 O2 2.8786 no 2_656
H1 H8 3.1587 no 1_565
H2 O3 2.4279 no 1_565
H2 O8 2.7352 no 2_556
H2 O9 3.2202 no 2_556
H2 N1 3.5861 no 1_565
H2 N3 2.8684 no 2_556
H2 C6 3.5722 no 2_656
H2 C7 3.4617 no 2_656
H2 C26 3.5340 no 2_556
H2 H4 3.3582 no 2_656
H2 H5 3.4647 no 2_656
H2 H16 3.5882 no 2_556
H3 O9 3.1592 no 2_556
H3 C9 3.2373 no 2_656
H3 C10 2.8050 no 2_656
H3 C11 3.0388 no 2_656
H3 H4 3.2927 no 2_656
H3 H6 2.9438 no 2_656
H3 H7 3.2971 no 2_656
H3 H15 3.0566 no 2_546
H4 Cl1 3.4688 no 1_545
H4 C4 3.4053 no 2_646
H4 C5 3.3752 no 2_646
H4 C30 3.5448 no .
H4 H2 3.3582 no 2_646
H4 H3 3.2927 no 2_646
H4 H19 2.6340 no .
H5 O2 2.6792 no 2_656
H5 O3 3.2254 no 2_656
H5 N1 3.3187 no 2_656
H5 H2 3.4647 no 2_646
H5 H26 3.5236 no 1_655
H6 Cl2 3.0881 no 1_645
H6 O9 3.1557 no 1_655
H6 O11 3.3171 no 2_647
H6 C26 3.5626 no 1_655
H6 C27 3.0749 no 1_655
H6 H3 2.9438 no 2_646
H6 H17 2.7362 no 1_655
H6 H22 3.1970 no 1_655
H7 Cl2 3.1345 no 1_645
H7 O2 3.2437 no 2_646
H7 O11 3.4554 no 2_647
H7 C40 3.3408 no 1_645
H7 H3 3.2971 no 2_646
H7 H26 2.8485 no 1_645
H8 Cl1 3.2502 no 1_545
H8 O4 3.2707 no 1_545
H8 O5 3.1155 no 2_647
H8 O6 2.9362 no 2_647
H8 N2 3.3990 no 2_647
H8 H1 3.1587 no 1_545
H8 H24 3.5249 no 2_647
H8 H25 3.2887 no 1_645
H8 H26 3.5503 no 1_645
H9 Cl1 3.4032 no 1_545
H9 O5 2.7339 no 2_647
H9 O6 3.3737 no 2_647
H9 N2 3.2602 no 2_647
H9 H19 3.1698 no .
H9 H24 3.5573 no 2_647
H10 O6 3.2774 no 2_657
H10 O12 2.6199 no 1_655
H10 N2 3.4815 no 2_657
H10 C36 3.1646 no 2_647
H10 H12 3.4334 no 2_657
H10 H21 3.4196 no 2_657
H10 H23 2.5530 no 2_647
H10 H24 3.5442 no 2_647
H10 H25 3.2326 no 1_655
H11 O10 3.0958 no 2_647
H11 C19 3.5254 no 2_657
H11 C31 3.0310 no 2_657
H11 C32 2.9623 no 2_657
H11 H12 3.4792 no 2_657
H11 H20 2.7594 no 2_657
H11 H21 2.6140 no 2_657
H11 H23 3.5082 no 2_647
H12 O10 2.8702 no .
H12 O12 3.2239 no 2_547
H12 C32 3.4620 no .
H12 C33 3.2318 no .
H12 C34 3.2205 no .
H12 C36 3.5975 no .
H12 H10 3.4334 no 2_647
H12 H11 3.4792 no 2_647
H12 H22 3.3088 no .
H12 H23 3.1487 no .
H13 O10 3.2095 no .
H13 C28 3.0563 no .
H13 C29 2.7995 no .
H13 C30 2.8983 no .
H13 C31 3.2443 no .
H13 C32 3.4450 no .
H13 C33 3.3673 no .
H13 H18 3.1458 no .
H13 H19 3.2996 no .
H14 O8 2.6534 no 2_556
H14 N3 3.4064 no 2_556
H14 H20 3.3687 no 1_565
H14 H21 3.5207 no 1_565
H15 O2 3.2421 no 2_556
H15 O9 2.3739 no 1_565
H15 N1 3.2732 no 2_556
H15 N3 3.4978 no 1_565
H15 C5 3.1957 no 2_556
H15 C6 3.3342 no 2_556
H15 C26 3.5877 no 2_556
H15 C27 3.3504 no 2_556
H15 C29 3.4764 no 2_556
H15 H3 3.0566 no 2_556
H15 H17 3.2572 no 2_556
H15 H18 3.1139 no 2_556
H16 O3 2.9655 no 2_556
H16 N1 3.1689 no 2_556
H16 C6 3.5822 no 2_556
H16 C29 3.0909 no 2_556
H16 C30 2.6822 no 2_556
H16 C31 3.2488 no 2_556
H16 H2 3.5882 no 2_546
H16 H17 3.4883 no 2_556
H16 H18 3.2721 no 2_556
H16 H19 2.5940 no 2_556
H16 H20 3.5190 no 2_556
H17 Cl2 3.3020 no 1_545
H17 C24 3.3307 no 2_546
H17 C25 3.4695 no 2_546
H17 H6 2.7362 no 1_455
H17 H15 3.2572 no 2_546
H17 H16 3.4883 no 2_546
H18 O1 3.5916 no .
H18 O8 2.9241 no 2_556
H18 O9 3.3290 no 2_556
H18 N3 3.4971 no 2_556
H18 C2 3.3487 no .
H18 C3 3.2950 no .
H18 C4 3.4865 no .
H18 C7 3.4928 no .
H18 H13 3.1458 no .
H18 H15 3.1139 no 2_546
H18 H16 3.2721 no 2_546
H19 Cl1 3.5485 no 1_545
H19 O1 3.2154 no .
H19 O3 3.5022 no .
H19 C2 3.1643 no .
H19 C6 3.3378 no .
H19 C7 2.7453 no .
H19 C25 3.4932 no 2_546
H19 H4 2.6340 no .
H19 H9 3.1698 no .
H19 H13 3.2996 no .
H19 H16 2.5940 no 2_546
H20 Cl1 3.4018 no 1_545
H20 O5 2.7981 no 2_647
H20 O8 3.2694 no 2_546
H20 O10 3.3060 no 1_545
H20 H11 2.7594 no 2_647
H20 H14 3.3687 no 1_545
H20 H16 3.5190 no 2_546
H21 Cl2 3.2722 no 1_545
H21 O10 2.6451 no 1_545
H21 O12 3.0245 no 2_547
H21 C17 3.4287 no 2_647
H21 C34 3.1171 no 1_545
H21 H10 3.4196 no 2_647
H21 H11 2.6140 no 2_647
H21 H14 3.5207 no 1_545
H22 O11 2.4569 no 2_547
H22 O12 2.8292 no 2_547
H22 N4 2.9948 no 2_547
H22 H6 3.1970 no 1_455
H22 H12 3.3088 no .
H23 O6 2.8976 no .
H23 N2 3.5444 no .
H23 C16 2.9525 no 2_657
H23 C17 3.4821 no 2_657
H23 C19 3.5408 no .
H23 H10 2.5530 no 2_657
H23 H11 3.5082 no 2_657
H23 H12 3.1487 no .
H24 O4 3.0570 no 2_657
H24 O6 3.4731 no .
H24 C12 3.3036 no 2_657
H24 C13 3.3150 no 2_657
H24 C39 3.5052 no 2_557
H24 H8 3.5249 no 2_657
H24 H9 3.5573 no 2_657
H24 H10 3.5442 no 2_657
H24 H25 3.2277 no 2_557
H25 O4 2.3329 no 1_455
H25 O6 3.2196 no 2_557
H25 C14 3.4964 no 1_455
H25 C37 3.5073 no 2_547
H25 H8 3.2887 no 1_465
H25 H10 3.2326 no 1_455
H25 H24 3.2277 no 2_547
H26 O4 3.5212 no 1_455
H26 O11 3.0855 no 2_547
H26 H5 3.5236 no 1_455
H26 H7 2.8485 no 1_465
H26 H8 3.5503 no 1_465

loop_
_geom_torsion_atom_site_label_1
_geom_torsion_atom_site_label_2
_geom_torsion_atom_site_label_3
_geom_torsion_atom_site_label_4
_geom_torsion
_geom_torsion_publ_flag
C1 O1 C14 O4 3.2(5) no
C1 O1 C14 C15 -174.3(3) no
C14 O1 C1 C2 -159.5(3) no
C14 O1 C1 C8 74.3(3) no
C21 O7 C34 O10 2.5(5) no
C21 O7 C34 C35 -177.7(3) no
C34 O7 C21 C22 -152.9(3) no
C34 O7 C21 C28 82.2(3) no
O2 N1 C6 C5 10.3(6) no
O2 N1 C6 C7 -170.2(4) no
O3 N1 C6 C5 -168.1(4) no
O3 N1 C6 C7 11.4(6) no
O5 N2 C18 C17 -10.6(5) no
O5 N2 C18 C19 170.1(3) no
O6 N2 C18 C17 168.2(4) no
O6 N2 C18 C19 -11.2(5) no
O8 N3 C26 C25 10.5(6) no
O8 N3 C26 C27 -169.6(4) no
O9 N3 C26 C25 -169.0(4) no
O9 N3 C26 C27 10.9(6) no
O11 N4 C38 C37 10.2(6) no
O11 N4 C38 C39 -170.9(4) no
O12 N4 C38 C37 -171.3(4) no
O12 N4 C38 C39 7.7(6) no
O1 C1 C2 C3 80.4(4) no
O1 C1 C2 C7 -102.0(4) no
O1 C1 C8 C9 -158.4(3) no
O1 C1 C8 C13 22.3(4) no
C2 C1 C8 C9 80.6(4) no
C2 C1 C8 C13 -98.7(4) no
C8 C1 C2 C3 -155.8(4) no
C8 C1 C2 C7 21.8(6) no
C1 C2 C3 Cl1 -6.0(6) no
C1 C2 C3 C4 174.2(4) no
C1 C2 C7 C6 -176.6(4) no
C3 C2 C7 C6 1.0(6) no
C7 C2 C3 Cl1 176.3(4) no
C7 C2 C3 C4 -3.4(7) no
Cl1 C3 C4 C5 -177.7(3) no
C2 C3 C4 C5 2.1(7) no
C3 C4 C5 C6 1.7(7) no
C4 C5 C6 N1 175.4(4) no
C4 C5 C6 C7 -4.1(7) no
N1 C6 C7 C2 -176.8(4) no
C5 C6 C7 C2 2.7(7) no
C1 C8 C9 C10 -179.3(3) no
C1 C8 C13 C12 -179.7(3) no
C9 C8 C13 C12 1.0(5) no
C13 C8 C9 C10 -0.0(5) no
C8 C9 C10 C11 -0.8(5) no
C9 C10 C11 C12 0.6(5) no
C10 C11 C12 C13 0.4(5) no
C11 C12 C13 C8 -1.2(5) no
O1 C14 C15 C16 169.9(3) no
O1 C14 C15 C20 -9.2(5) no
O4 C14 C15 C16 -7.7(6) no
O4 C14 C15 C20 173.3(4) no
C14 C15 C16 C17 -178.9(3) no
C14 C15 C20 C19 -179.8(3) no
C16 C15 C20 C19 1.2(6) no
C20 C15 C16 C17 0.1(6) no
C15 C16 C17 C18 -0.7(6) no
C16 C17 C18 N2 -179.5(3) no
C16 C17 C18 C19 -0.1(6) no
N2 C18 C19 C20 -179.2(3) no
C17 C18 C19 C20 1.5(6) no
C18 C19 C20 C15 -2.0(6) no
O7 C21 C22 C23 73.0(4) no
O7 C21 C22 C27 -107.1(4) no
O7 C21 C28 C29 -158.0(3) no
O7 C21 C28 C33 21.7(4) no
C22 C21 C28 C29 82.9(4) no
C22 C21 C28 C33 -97.4(4) no
C28 C21 C22 C23 -165.3(4) no
C28 C21 C22 C27 14.6(6) no
C21 C22 C23 Cl2 -1.9(6) no
C21 C22 C23 C24 176.1(4) no
C21 C22 C27 C26 -177.8(4) no
C23 C22 C27 C26 2.1(6) no
C27 C22 C23 Cl2 178.2(4) no
C27 C22 C23 C24 -3.8(7) no
Cl2 C23 C24 C25 -179.4(3) no
C22 C23 C24 C25 2.5(7) no
C23 C24 C25 C26 0.5(7) no
C24 C25 C26 N3 177.7(4) no
C24 C25 C26 C27 -2.1(7) no
N3 C26 C27 C22 -179.1(4) no
C25 C26 C27 C22 0.8(7) no
C21 C28 C29 C30 -179.8(3) no
C21 C28 C33 C32 -179.7(3) no
C29 C28 C33 C32 0.0(5) no
C33 C28 C29 C30 0.5(5) no
C28 C29 C30 C31 -0.0(5) no
C29 C30 C31 C32 -0.9(5) no
C30 C31 C32 C33 1.3(5) no
C31 C32 C33 C28 -0.9(5) no
O7 C34 C35 C36 165.9(3) no
O7 C34 C35 C40 -12.2(5) no
O10 C34 C35 C36 -14.3(5) no
O10 C34 C35 C40 167.6(3) no
C34 C35 C36 C37 -177.3(3) no
C34 C35 C40 C39 178.0(3) no
C36 C35 C40 C39 -0.1(6) no
C40 C35 C36 C37 0.8(6) no
C35 C36 C37 C38 -0.3(6) no
C36 C37 C38 N4 178.0(4) no
C36 C37 C38 C39 -1.0(6) no
N4 C38 C39 C40 -177.2(3) no
C37 C38 C39 C40 1.7(6) no
C38 C39 C40 C35 -1.1(6) no
